data_2219816
loop_
_publ_author_name
'Quah, Ching Kheng'
'Jebas, Samuel Robinson'
'Fun, Hoong-Kun'

_publ_section_title
;
 2-Aminopyridinium 4-hydroxybenzoate
;
_journal_coeditor_code CI2696
_journal_issue 11
_journal_name_full 'Acta Crystallographica Section E'
_journal_page_first o2230
_journal_paper_doi 10.1107/S1600536808034934
_journal_volume 64
_journal_year 2008
_chemical_formula_iupac 'C5 H7 N2 +, C7 H5 O3 -'
_chemical_formula_moiety 'C5 H7 N2 +, C7 H5 O3 -'
_chemical_formula_sum 'C12 H12 N2 O3'
_chemical_formula_weight 232.24
_chemical_name_common '2-aminopyridinium p-hydroxy benzoate'
_chemical_name_systematic
;
2-Aminopyridinium 4-hydroxybenzoate
;
_space_group_IT_number 14
_symmetry_cell_setting monoclinic
_symmetry_space_group_name_Hall '-P 2yn'
_symmetry_space_group_name_H-M 'P 1 21/n 1'
_atom_sites_solution_hydrogens geom
_atom_sites_solution_primary direct
_atom_sites_solution_secondary difmap
_audit_creation_method SHELXL-97
_cell_angle_alpha 90.00
_cell_angle_beta 111.0360(10)
_cell_angle_gamma 90.00
_cell_formula_units_Z 4
_cell_length_a 10.0647(2)
_cell_length_b 10.9369(2)
_cell_length_c 10.7985(2)
_cell_measurement_reflns_used 6837
_cell_measurement_temperature 100.00(10)
_cell_measurement_theta_max 35.55
_cell_measurement_theta_min 2.75
_cell_volume 1109.44(4)
_computing_cell_refinement 'APEX2 (Bruker, 2005)'
_computing_data_collection 'APEX2 (Bruker, 2005)'
_computing_data_reduction 'SAINT (Bruker, 2005)'
_computing_molecular_graphics 'SHELXTL (Sheldrick, 2008)'
_computing_publication_material
;
SHELXTL (Sheldrick, 2008) and PLATON (Spek, 2003)
;
_computing_structure_refinement 'SHELXTL (Sheldrick, 2008)'
_computing_structure_solution 'SHELXTL (Sheldrick, 2008)'
_diffrn_ambient_temperature 100.00(10)
_diffrn_measured_fraction_theta_full 0.990
_diffrn_measured_fraction_theta_max 0.990
_diffrn_measurement_device_type 'Bruker SMART APEXII CCD area-detector'
_diffrn_measurement_method '\f and \w'
_diffrn_radiation_monochromator graphite
_diffrn_radiation_source 'fine-focus sealed tube'
_diffrn_radiation_type MoK\a
_diffrn_radiation_wavelength 0.71073
_diffrn_reflns_av_R_equivalents 0.0295
_diffrn_reflns_av_sigmaI/netI 0.0310
_diffrn_reflns_limit_h_max 11
_diffrn_reflns_limit_h_min -16
_diffrn_reflns_limit_k_max 17
_diffrn_reflns_limit_k_min -17
_diffrn_reflns_limit_l_max 17
_diffrn_reflns_limit_l_min -16
_diffrn_reflns_number 22398
_diffrn_reflns_theta_full 35.64
_diffrn_reflns_theta_max 35.64
_diffrn_reflns_theta_min 2.37
_diffrn_standards_number 0
_exptl_absorpt_coefficient_mu 0.102
_exptl_absorpt_correction_T_max 0.9829
_exptl_absorpt_correction_T_min 0.9662
_exptl_absorpt_correction_type multi-scan
_exptl_absorpt_process_details '(SADABS; Bruker, 2005)'
_exptl_crystal_colour colourless
_exptl_crystal_density_diffrn 1.390
_exptl_crystal_density_method 'not measured'
_exptl_crystal_description Block
_exptl_crystal_F_000 488
_exptl_crystal_size_max 0.34
_exptl_crystal_size_mid 0.29
_exptl_crystal_size_min 0.17
_refine_diff_density_max 0.503
_refine_diff_density_min -0.208
_refine_ls_extinction_method none
_refine_ls_goodness_of_fit_ref 1.021
_refine_ls_hydrogen_treatment mixed
_refine_ls_matrix_type full
_refine_ls_number_parameters 158
_refine_ls_number_reflns 5078
_refine_ls_number_restraints 1
_refine_ls_restrained_S_all 1.021
_refine_ls_R_factor_all 0.0703
_refine_ls_R_factor_gt 0.0493
_refine_ls_shift/su_max 0.001
_refine_ls_shift/su_mean 0.000
_refine_ls_structure_factor_coef Fsqd
_refine_ls_weighting_details 'calc w=1/[\s^2^(Fo^2^)+(0.0746P)^2^+0.2186P] where P=(Fo^2^+2Fc^2^)/3'
_refine_ls_weighting_scheme calc
_refine_ls_wR_factor_gt 0.1282
_refine_ls_wR_factor_ref 0.1401
_reflns_number_gt 3835
_reflns_number_total 5078
_reflns_threshold_expression I>2\s(I)
_cod_data_source_file ci2696.cif
_cod_data_source_block I
_cod_original_sg_symbol_H-M 'P 21/n'
_cod_database_code 2219816
_cod_database_fobs_code 2219816

loop_
_symmetry_equiv_pos_as_xyz
'x, y, z'
'-x+1/2, y+1/2, -z+1/2'
'-x, -y, -z'
'x-1/2, -y-1/2, z-1/2'

loop_
_atom_site_type_symbol
_atom_site_label
_atom_site_fract_x
_atom_site_fract_y
_atom_site_fract_z
_atom_site_U_iso_or_equiv
_atom_site_adp_type
_atom_site_calc_flag
_atom_site_refinement_flags
_atom_site_occupancy
O O1 0.52173(8) 0.67777(7) 0.56764(7) 0.02345(16) Uani d . 1
H H1O1 0.5435 0.6430 0.6395 0.035 Uiso calc R 1
O O2 0.97943(7) 1.10528(6) 0.70095(6) 0.01770(14) Uani d . 1
O O3 0.88217(8) 1.12535(7) 0.48165(6) 0.02051(14) Uani d . 1
N N1 0.06716(8) 0.30978(7) 0.51061(7) 0.01683(15) Uani d D 1
N N2 0.18939(9) 0.28645(8) 0.73537(8) 0.02239(17) Uani d . 1
H H1N2 0.1354 0.2254 0.7348 0.027 Uiso calc R 1
H H2N2 0.2550 0.3085 0.8082 0.027 Uiso calc R 1
C C1 0.81342(9) 0.89872(8) 0.69825(8) 0.01647(16) Uani d . 1
H H1A 0.8873 0.9180 0.7769 0.020 Uiso calc R 1
C C2 0.72397(10) 0.80096(9) 0.69536(8) 0.01740(16) Uani d . 1
H H2A 0.7387 0.7548 0.7714 0.021 Uiso calc R 1
C C3 0.61195(10) 0.77231(9) 0.57782(9) 0.01771(16) Uani d . 1
C C4 0.59084(11) 0.84236(10) 0.46429(9) 0.02258(19) Uani d . 1
H H4A 0.5157 0.8243 0.3862 0.027 Uiso calc R 1
C C5 0.68141(10) 0.93876(9) 0.46745(9) 0.02087(18) Uani d . 1
H H5A 0.6673 0.9842 0.3910 0.025 Uiso calc R 1
C C6 0.79383(9) 0.96844(8) 0.58454(8) 0.01518(15) Uani d . 1
C C7 0.89111(9) 1.07305(8) 0.58888(8) 0.01503(15) Uani d . 1
C C8 0.03894(10) 0.36798(9) 0.39292(9) 0.01886(17) Uani d . 1
H H8A -0.0348 0.3399 0.3183 0.023 Uiso calc R 1
C C9 0.11667(11) 0.46682(9) 0.38189(10) 0.02141(18) Uani d . 1
H H9A 0.0968 0.5068 0.3012 0.026 Uiso calc R 1
C C10 0.22817(11) 0.50629(9) 0.49691(10) 0.02254(19) Uani d . 1
H H10A 0.2836 0.5728 0.4919 0.027 Uiso calc R 1
C C11 0.25595(10) 0.44821(9) 0.61585(10) 0.02098(18) Uani d . 1
H H11A 0.3297 0.4750 0.6911 0.025 Uiso calc R 1
C C12 0.17140(10) 0.34698(9) 0.62328(9) 0.01766(16) Uani d . 1
H H1N1 0.0145(17) 0.2453(12) 0.5101(19) 0.051(5) Uiso d D 1

loop_
_atom_site_aniso_label
_atom_site_aniso_U_11
_atom_site_aniso_U_22
_atom_site_aniso_U_33
_atom_site_aniso_U_12
_atom_site_aniso_U_13
_atom_site_aniso_U_23
O1 0.0264(4) 0.0269(4) 0.0164(3) -0.0110(3) 0.0069(3) 0.0002(3)
O2 0.0180(3) 0.0203(3) 0.0128(3) -0.0017(2) 0.0032(2) -0.0020(2)
O3 0.0219(3) 0.0218(3) 0.0143(3) -0.0048(3) 0.0023(2) 0.0040(2)
N1 0.0170(3) 0.0179(3) 0.0144(3) -0.0029(3) 0.0042(3) -0.0020(3)
N2 0.0227(4) 0.0254(4) 0.0147(3) -0.0055(3) 0.0015(3) -0.0015(3)
C1 0.0167(4) 0.0186(4) 0.0127(3) -0.0001(3) 0.0036(3) 0.0001(3)
C2 0.0189(4) 0.0194(4) 0.0136(3) -0.0011(3) 0.0056(3) 0.0016(3)
C3 0.0192(4) 0.0198(4) 0.0151(3) -0.0037(3) 0.0073(3) -0.0011(3)
C4 0.0230(4) 0.0288(5) 0.0126(3) -0.0093(4) 0.0024(3) 0.0002(3)
C5 0.0225(4) 0.0245(5) 0.0133(3) -0.0053(3) 0.0036(3) 0.0023(3)
C6 0.0159(3) 0.0164(4) 0.0127(3) 0.0000(3) 0.0044(3) 0.0002(3)
C7 0.0154(3) 0.0156(4) 0.0129(3) 0.0010(3) 0.0037(3) 0.0001(3)
C8 0.0185(4) 0.0218(4) 0.0159(4) -0.0018(3) 0.0057(3) -0.0008(3)
C9 0.0226(4) 0.0220(4) 0.0206(4) -0.0025(3) 0.0090(3) 0.0011(3)
C10 0.0210(4) 0.0205(4) 0.0276(4) -0.0052(3) 0.0105(4) -0.0025(3)
C11 0.0169(4) 0.0213(4) 0.0229(4) -0.0034(3) 0.0049(3) -0.0046(3)
C12 0.0162(4) 0.0190(4) 0.0163(4) -0.0005(3) 0.0040(3) -0.0032(3)

loop_
_atom_type_symbol
_atom_type_description
_atom_type_scat_dispersion_real
_atom_type_scat_dispersion_imag
_atom_type_scat_source
C C 0.0033 0.0016 'International Tables Vol C Tables 4.2.6.8 and 6.1.1.4'
H H 0.0000 0.0000 'International Tables Vol C Tables 4.2.6.8 and 6.1.1.4'
N N 0.0061 0.0033 'International Tables Vol C Tables 4.2.6.8 and 6.1.1.4'
O O 0.0106 0.0060 'International Tables Vol C Tables 4.2.6.8 and 6.1.1.4'

loop_
_geom_angle_atom_site_label_1
_geom_angle_atom_site_label_2
_geom_angle_atom_site_label_3
_geom_angle
C3 O1 H1O1 109.5
C12 N1 C8 122.35(8)
C12 N1 H1N1 121.1(13)
C8 N1 H1N1 116.5(13)
C12 N2 H1N2 120.0
C12 N2 H2N2 120.0
H1N2 N2 H2N2 120.0
C2 C1 C6 120.90(8)
C2 C1 H1A 119.5
C6 C1 H1A 119.5
C1 C2 C3 119.83(8)
C1 C2 H2A 120.1
C3 C2 H2A 120.1
O1 C3 C4 117.49(8)
O1 C3 C2 122.94(8)
C4 C3 C2 119.57(8)
C5 C4 C3 120.30(8)
C5 C4 H4A 119.9
C3 C4 H4A 119.9
C4 C5 C6 120.67(8)
C4 C5 H5A 119.7
C6 C5 H5A 119.7
C1 C6 C5 118.72(8)
C1 C6 C7 120.36(8)
C5 C6 C7 120.92(8)
O3 C7 O2 122.89(8)
O3 C7 C6 119.10(7)
O2 C7 C6 118.00(7)
N1 C8 C9 121.30(9)
N1 C8 H8A 119.3
C9 C8 H8A 119.3
C8 C9 C10 117.75(9)
C8 C9 H9A 121.1
C10 C9 H9A 121.1
C11 C10 C9 120.96(9)
C11 C10 H10A 119.5
C9 C10 H10A 119.5
C10 C11 C12 119.44(9)
C10 C11 H11A 120.3
C12 C11 H11A 120.3
N2 C12 N1 118.41(8)
N2 C12 C11 123.43(8)
N1 C12 C11 118.17(8)

loop_
_geom_bond_atom_site_label_1
_geom_bond_atom_site_label_2
_geom_bond_distance
O1 C3 1.3543(11)
O1 H1O1 0.8200
O2 C7 1.2675(10)
O3 C7 1.2654(10)
N1 C12 1.3528(11)
N1 C8 1.3571(12)
N1 H1N1 0.881(9)
N2 C12 1.3338(12)
N2 H1N2 0.86
N2 H2N2 0.86
C1 C2 1.3908(13)
C1 C6 1.3980(12)
C1 H1A 0.93
C2 C3 1.3975(12)
C2 H2A 0.93
C3 C4 1.3957(13)
C4 C5 1.3861(13)
C4 H4A 0.93
C5 C6 1.3990(12)
C5 H5A 0.93
C6 C7 1.4956(12)
C8 C9 1.3644(13)
C8 H8A 0.93
C9 C10 1.4099(14)
C9 H9A 0.93
C10 C11 1.3687(14)
C10 H10A 0.93
C11 C12 1.4161(13)
C11 H11A 0.93

loop_
_geom_hbond_atom_site_label_D
_geom_hbond_atom_site_label_H
_geom_hbond_atom_site_label_A
_geom_hbond_site_symmetry_A
_geom_hbond_distance_DH
_geom_hbond_distance_HA
_geom_hbond_distance_DA
_geom_hbond_angle_DHA
O1 H1O1 O2 2_646 0.82 1.86 2.6257(9) 154
N2 H1N2 O2 1_445 0.86 1.98 2.8224(11) 167
N2 H2N2 O3 4_576 0.86 1.99 2.8396(11) 171
N1 H1N1 O3 1_445 0.880(10) 1.810(10) 2.6861(10) 169(2)
C10 H10A O1 . 0.93 2.51 3.3482(14) 149
C11 H11A O2 2_646 0.93 2.34 3.1899(12) 152

loop_
_geom_torsion_atom_site_label_1
_geom_torsion_atom_site_label_2
_geom_torsion_atom_site_label_3
_geom_torsion_atom_site_label_4
_geom_torsion
C6 C1 C2 C3 -0.63(14)
C1 C2 C3 O1 179.36(9)
C1 C2 C3 C4 -0.07(14)
O1 C3 C4 C5 -178.61(9)
C2 C3 C4 C5 0.84(15)
C3 C4 C5 C6 -0.92(16)
C2 C1 C6 C5 0.55(13)
C2 C1 C6 C7 -179.78(8)
C4 C5 C6 C1 0.22(14)
C4 C5 C6 C7 -179.44(9)
C1 C6 C7 O3 171.56(8)
C5 C6 C7 O3 -8.78(13)
C1 C6 C7 O2 -8.40(12)
C5 C6 C7 O2 171.26(9)
C12 N1 C8 C9 1.07(14)
N1 C8 C9 C10 0.35(14)
C8 C9 C10 C11 -0.87(15)
C9 C10 C11 C12 0.02(15)
C8 N1 C12 N2 178.22(9)
C8 N1 C12 C11 -1.90(14)
C10 C11 C12 N2 -178.79(9)
C10 C11 C12 N1 1.33(14)

loop_
_cod_related_entry_id
_cod_related_entry_database
_cod_related_entry_code
1 ChemSpider 30655636
